data_4313511
loop_
_publ_author_name
'Matthias Lutz'
'Matti Haukka'
'Tapani A. Pakkanen'
'Lutz H. Gade'

_publ_contact_author_address
;
Laboratoire de Chimie Organom\'etallique et de Catalyse, UMR 7513, 
Institut Le Bel, Universit\'e Louis Pasteur, 
4, rue Blaise Pascal, 67070 Strasbourg, France. 
;
_publ_contact_author_email gade@chimie.u-strasbg.fr
_publ_contact_author_fax 0033-390-241531
_publ_contact_author_phone 0033-390-241530
_publ_section_title
;
 Syntheses and Structural Characterization of the Heavier Alkali-Metal
 Stannates Bearing the Tripodal Triamino Framework: Structural Trends in
 the Series of [MeSi{SiMe2N(4-CH3C6H4)}3Sn][M] (M = Na, K, Rb)
;
_journal_name_full 'Inorganic Chemistry'
_journal_page_first 2798
_journal_page_last 2804
_journal_paper_doi 10.1021/ic026226f
_journal_volume 42
_journal_year 2003
_chemical_formula_sum 'C31 H41 D4 N3 Rb Si4 Sn'
_chemical_formula_weight 780.24
_space_group_IT_number 60
_symmetry_cell_setting orthorhombic
_symmetry_space_group_name_Hall '-P 2n 2ab'
_symmetry_space_group_name_H-M 'P b c n'
_atom_sites_solution_hydrogens geom
_atom_sites_solution_primary direct
_atom_sites_solution_secondary difmap
_cell_angle_alpha 90.00
_cell_angle_beta 90.00
_cell_angle_gamma 90.00
_cell_formula_units_Z 8
_cell_length_a 25.4510(3)
_cell_length_b 13.30710(10)
_cell_length_c 21.7466(2)
_cell_measurement_temperature 150(2)
_cell_volume 7365.12(12)
_computing_cell_refinement 'Denzo/Scalepack (Otwinowski & Minor, 1997)'
_computing_data_collection 'Collect (Nonius BV, 1997-2000)'
_computing_data_reduction 'Denzo/Scalepack (Otwinowski & Minor, 1997)'
_computing_molecular_graphics 'ORTEP-3 for Windows (Farrugia, 1997-2001)'
_computing_publication_material 'SHELXL-97 (Sheldrick, 1997)'
_computing_structure_refinement 'SHELXL-97 (Sheldrick, 1997)'
_computing_structure_solution 'SHELXS-97 (Sheldrick, 1990)'
_diffrn_ambient_temperature 150(2)
_diffrn_detector_area_resol_mean 9
_diffrn_measured_fraction_theta_full 0.990
_diffrn_measured_fraction_theta_max 0.990
_diffrn_measurement_device '95mm CCD camera on \k-goniostat'
_diffrn_measurement_device_type KappaCCD
_diffrn_measurement_method CCD
_diffrn_radiation_monochromator 'horizonally mounted graphite crystal'
_diffrn_radiation_source 'fine-focus sealed tube'
_diffrn_radiation_type MoK\a
_diffrn_radiation_wavelength 0.71073
_diffrn_reflns_av_R_equivalents 0.0710
_diffrn_reflns_av_sigmaI/netI 0.0304
_diffrn_reflns_limit_h_max 31
_diffrn_reflns_limit_h_min -31
_diffrn_reflns_limit_k_max 15
_diffrn_reflns_limit_k_min -16
_diffrn_reflns_limit_l_max 27
_diffrn_reflns_limit_l_min -27
_diffrn_reflns_number 103665
_diffrn_reflns_theta_full 26.46
_diffrn_reflns_theta_max 26.46
_diffrn_reflns_theta_min 1.87
_exptl_absorpt_coefficient_mu 2.161
_exptl_absorpt_correction_T_max 0.27184
_exptl_absorpt_correction_T_min 0.23478
_exptl_absorpt_correction_type multi-scan
_exptl_absorpt_process_details 'Xprep in Shelxtl v.6.12 (Bruker AXS, 2001)'
_exptl_crystal_colour colorless
_exptl_crystal_density_diffrn 1.407
_exptl_crystal_density_method 'not measured'
_exptl_crystal_description block
_exptl_crystal_F_000 3160
_exptl_crystal_size_max 0.40
_exptl_crystal_size_mid 0.25
_exptl_crystal_size_min 0.25
_refine_diff_density_max 0.413
_refine_diff_density_min -0.373
_refine_diff_density_rms 0.066
_refine_ls_extinction_method none
_refine_ls_goodness_of_fit_ref 1.079
_refine_ls_hydrogen_treatment constr
_refine_ls_matrix_type full
_refine_ls_number_parameters 372
_refine_ls_number_reflns 7516
_refine_ls_number_restraints 0
_refine_ls_restrained_S_all 1.079
_refine_ls_R_factor_all 0.0435
_refine_ls_R_factor_gt 0.0281
_refine_ls_shift/su_max 0.001
_refine_ls_shift/su_mean 0.000
_refine_ls_structure_factor_coef Fsqd
_refine_ls_weighting_details 'calc w=1/[\s^2^(Fo^2^)+(0.0138P)^2^+8.7037P] where P=(Fo^2^+2Fc^2^)/3'
_refine_ls_weighting_scheme calc
_refine_ls_wR_factor_gt 0.0536
_refine_ls_wR_factor_ref 0.0579
_reflns_number_gt 6089
_reflns_number_total 7516
_reflns_threshold_expression >2sigma(I)
_cod_data_source_file ic026226fsi20021202_082333_1.cif
_cod_data_source_block st882
_cod_depositor_comments
;
The following automatic conversions were performed:

'_symmetry_cell_setting' value 'Orthorhombic' changed to
'orthorhombic' according to the built-in table from CIF Core
dictionary named 'cif_core.dic' version 2.4.1 from 2010-06-29.

Automatic conversion script
Id: cif_fix_values 1646 2011-03-28 12:23:43Z adriana 

The following automatic conversions were performed:

data name '_atom_site_symetry_multiplicity' was replaced with
'_atom_site_symmetry_multiplicity' as specified in the replacement
file 'data/replacement-values/replacement_tags.lst'.

Automatic conversion script
Id: cif_correct_tags 9268 2022-04-12 08:56:07Z antanas 
;
_cod_database_code 4313511

loop_
_symmetry_equiv_pos_as_xyz
'x, y, z'
'-x+1/2, -y+1/2, z+1/2'
'-x, y, -z+1/2'
'x+1/2, -y+1/2, -z'
'-x, -y, -z'
'x-1/2, y-1/2, -z-1/2'
'x, -y, z-1/2'
'-x-1/2, y-1/2, z'

loop_
_atom_site_label
_atom_site_type_symbol
_atom_site_fract_x
_atom_site_fract_y
_atom_site_fract_z
_atom_site_U_iso_or_equiv
_atom_site_adp_type
_atom_site_occupancy
_atom_site_symmetry_multiplicity
_atom_site_calc_flag
_atom_site_refinement_flags
_atom_site_disorder_assembly
_atom_site_disorder_group
C1 C 0.12654(15) -0.3288(2) -0.01365(17) 0.0531(9) Uani 1 1 d . . .
H1A H 0.1582 -0.3619 0.0020 0.080 Uiso 1 1 calc R . .
H1B H 0.1287 -0.3234 -0.0585 0.080 Uiso 1 1 calc R . .
H1C H 0.0956 -0.3685 -0.0024 0.080 Uiso 1 1 calc R . .
C2 C 0.12213(11) -0.2249(2) 0.01399(14) 0.0342(7) Uani 1 1 d . . .
C3 C 0.11664(11) -0.2108(2) 0.07701(14) 0.0344(7) Uani 1 1 d . . .
H3 H 0.1152 -0.2679 0.1032 0.041 Uiso 1 1 calc R . .
C4 C 0.11324(10) -0.11599(19) 0.10255(13) 0.0293(6) Uani 1 1 d . . .
H4 H 0.1094 -0.1096 0.1458 0.035 Uiso 1 1 calc R . .
C5 C 0.11526(9) -0.02871(18) 0.06611(12) 0.0239(5) Uani 1 1 d . . .
C6 C 0.12058(10) -0.04372(18) 0.00258(12) 0.0259(6) Uani 1 1 d . . .
H6 H 0.1220 0.0131 -0.0238 0.031 Uiso 1 1 calc R . .
C7 C 0.12384(11) -0.13922(19) -0.02282(13) 0.0303(6) Uani 1 1 d . . .
H7 H 0.1273 -0.1463 -0.0661 0.036 Uiso 1 1 calc R . .
C8 C 0.36579(14) 0.2197(4) 0.29168(17) 0.0800(15) Uani 1 1 d . . .
H8A H 0.3798 0.2858 0.3028 0.120 Uiso 1 1 calc R . .
H8B H 0.3925 0.1818 0.2690 0.120 Uiso 1 1 calc R . .
H8C H 0.3563 0.1829 0.3291 0.120 Uiso 1 1 calc R . .
C9 C 0.31716(12) 0.2328(3) 0.25145(14) 0.0498(9) Uani 1 1 d . . .
C10 C 0.29980(12) 0.3265(3) 0.23410(14) 0.0466(9) Uani 1 1 d . . .
H10 H 0.3186 0.3841 0.2476 0.056 Uiso 1 1 calc R . .
C11 C 0.25536(11) 0.3393(2) 0.19729(13) 0.0367(7) Uani 1 1 d . . .
H11 H 0.2447 0.4052 0.1861 0.044 Uiso 1 1 calc R . .
C12 C 0.22619(10) 0.2562(2) 0.17658(12) 0.0282(6) Uani 1 1 d . . .
C13 C 0.24399(12) 0.1619(2) 0.19571(13) 0.0365(7) Uani 1 1 d . . .
H13 H 0.2252 0.1036 0.1834 0.044 Uiso 1 1 calc R . .
C14 C 0.28823(13) 0.1511(3) 0.23204(14) 0.0490(9) Uani 1 1 d . . .
H14 H 0.2990 0.0855 0.2440 0.059 Uiso 1 1 calc R . .
C15 C 0.29123(14) 0.4616(3) -0.15134(16) 0.0548(9) Uani 1 1 d . . .
H15A H 0.2754 0.5203 -0.1712 0.082 Uiso 1 1 calc R . .
H15B H 0.3051 0.4161 -0.1828 0.082 Uiso 1 1 calc R . .
H15C H 0.3199 0.4835 -0.1244 0.082 Uiso 1 1 calc R . .
C16 C 0.24994(12) 0.4073(2) -0.11359(13) 0.0379(7) Uani 1 1 d . . .
C17 C 0.25075(12) 0.3036(2) -0.10593(13) 0.0357(7) Uani 1 1 d . . .
H17 H 0.2774 0.2653 -0.1255 0.043 Uiso 1 1 calc R . .
C18 C 0.21301(11) 0.2541(2) -0.06988(12) 0.0299(6) Uani 1 1 d . . .
H18 H 0.2147 0.1831 -0.0659 0.036 Uiso 1 1 calc R . .
C19 C 0.17287(10) 0.30680(19) -0.03948(12) 0.0254(6) Uani 1 1 d . . .
C20 C 0.17200(11) 0.4114(2) -0.04969(12) 0.0322(6) Uani 1 1 d . . .
H20 H 0.1450 0.4505 -0.0313 0.039 Uiso 1 1 calc R . .
C21 C 0.20939(12) 0.4590(2) -0.08585(14) 0.0375(7) Uani 1 1 d . . .
H21 H 0.2070 0.5296 -0.0917 0.045 Uiso 1 1 calc R . .
C22 C 0.00333(12) 0.0387(2) 0.12778(15) 0.0414(8) Uani 1 1 d . . .
H22A H -0.0062 0.0444 0.0843 0.062 Uiso 1 1 calc R . .
H22B H -0.0247 0.0677 0.1531 0.062 Uiso 1 1 calc R . .
H22C H 0.0080 -0.0323 0.1385 0.062 Uiso 1 1 calc R . .
C23 C 0.08533(14) 0.0888(2) 0.22440(14) 0.0454(8) Uani 1 1 d . . .
H23A H 0.0841 0.0170 0.2342 0.068 Uiso 1 1 calc R . .
H23B H 0.0608 0.1253 0.2511 0.068 Uiso 1 1 calc R . .
H23C H 0.1211 0.1141 0.2310 0.068 Uiso 1 1 calc R . .
C24 C 0.12749(12) 0.3702(2) 0.24124(13) 0.0402(7) Uani 1 1 d . . .
H24A H 0.1194 0.3059 0.2610 0.060 Uiso 1 1 calc R . .
H24B H 0.0995 0.4186 0.2503 0.060 Uiso 1 1 calc R . .
H24C H 0.1610 0.3959 0.2570 0.060 Uiso 1 1 calc R . .
C25 C 0.14290(12) 0.4798(2) 0.12063(14) 0.0378(7) Uani 1 1 d . . .
H25A H 0.1748 0.5099 0.1379 0.057 Uiso 1 1 calc R . .
H25B H 0.1127 0.5228 0.1299 0.057 Uiso 1 1 calc R . .
H25C H 0.1467 0.4732 0.0760 0.057 Uiso 1 1 calc R . .
C26 C 0.04616(12) 0.3954(2) -0.02716(15) 0.0431(8) Uani 1 1 d . . .
H26A H 0.0605 0.4535 -0.0051 0.065 Uiso 1 1 calc R . .
H26B H 0.0077 0.3967 -0.0248 0.065 Uiso 1 1 calc R . .
H26C H 0.0571 0.3982 -0.0703 0.065 Uiso 1 1 calc R . .
C27 C 0.03424(11) 0.1741(2) -0.03116(14) 0.0365(7) Uani 1 1 d . . .
H27A H 0.0441 0.1727 -0.0747 0.055 Uiso 1 1 calc R . .
H27B H -0.0036 0.1868 -0.0275 0.055 Uiso 1 1 calc R . .
H27C H 0.0427 0.1092 -0.0122 0.055 Uiso 1 1 calc R . .
C28 C -0.00789(12) 0.3350(2) 0.14076(16) 0.0448(8) Uani 1 1 d . . .
H28A H -0.0091 0.3379 0.1858 0.067 Uiso 1 1 calc R . .
H28B H -0.0371 0.2939 0.1256 0.067 Uiso 1 1 calc R . .
H28C H -0.0109 0.4031 0.1240 0.067 Uiso 1 1 calc R . .
C96 C 0.5000 0.0859(4) 0.2500 0.0663(17) Uani 1 2 d S . .
H96 H 0.5000 0.0145 0.2500 0.080 Uiso 1 2 calc SR . .
C97 C 0.49037(14) 0.1358(3) 0.19703(18) 0.0618(11) Uani 1 1 d . . .
H97 H 0.4838 0.0997 0.1602 0.074 Uiso 1 1 calc R . .
C98 C 0.49019(14) 0.2385(3) 0.19671(17) 0.0623(11) Uani 1 1 d . . .
H98 H 0.4833 0.2740 0.1597 0.075 Uiso 1 1 calc R . .
C99 C 0.5000 0.2898(4) 0.2500 0.0617(15) Uani 1 2 d S . .
H99 H 0.5000 0.3612 0.2500 0.074 Uiso 1 2 calc SR . .
N1 N 0.11437(8) 0.06848(15) 0.09115(10) 0.0252(5) Uani 1 1 d . . .
N2 N 0.18183(9) 0.26657(15) 0.13792(10) 0.0267(5) Uani 1 1 d . . .
N3 N 0.13872(8) 0.25795(15) 0.00097(10) 0.0254(5) Uani 1 1 d . . .
Si1 Si 0.06628(3) 0.10819(6) 0.14206(3) 0.02855(17) Uani 1 1 d . . .
Si2 Si 0.13239(3) 0.35174(5) 0.15554(4) 0.02766(17) Uani 1 1 d . . .
Si3 Si 0.07145(3) 0.27614(5) 0.00887(4) 0.02739(17) Uani 1 1 d . . .
Si4 Si 0.05682(3) 0.27717(5) 0.11537(4) 0.02817(17) Uani 1 1 d . . .
Rb1 Rb 0.263736(11) 0.38448(2) 0.050335(13) 0.03328(7) Uani 1 1 d . . .
Sn1 Sn 0.180249(7) 0.157113(12) 0.063145(8) 0.02235(5) Uani 1 1 d . . .

loop_
_atom_site_aniso_label
_atom_site_aniso_U_11
_atom_site_aniso_U_22
_atom_site_aniso_U_33
_atom_site_aniso_U_23
_atom_site_aniso_U_13
_atom_site_aniso_U_12
C1 0.062(2) 0.0225(16) 0.074(3) -0.0120(15) -0.0016(19) 0.0020(15)
C2 0.0290(15) 0.0220(14) 0.0517(19) -0.0049(12) -0.0013(14) -0.0004(12)
C3 0.0341(16) 0.0198(14) 0.049(2) 0.0079(12) 0.0022(14) -0.0001(12)
C4 0.0272(15) 0.0269(14) 0.0339(16) 0.0054(12) 0.0014(12) -0.0013(11)
C5 0.0190(13) 0.0205(13) 0.0321(15) -0.0007(11) -0.0002(11) -0.0012(10)
C6 0.0269(14) 0.0193(13) 0.0314(15) 0.0013(11) -0.0017(12) 0.0021(11)
C7 0.0326(15) 0.0253(14) 0.0329(15) -0.0054(11) -0.0042(12) 0.0039(12)
C8 0.032(2) 0.169(5) 0.039(2) -0.017(3) -0.0040(16) 0.015(2)
C9 0.0273(16) 0.094(3) 0.0280(16) -0.0138(17) 0.0027(14) 0.0106(19)
C10 0.0296(16) 0.080(3) 0.0307(17) -0.0240(16) 0.0057(13) -0.0163(17)
C11 0.0304(16) 0.0463(17) 0.0335(16) -0.0105(14) 0.0050(13) -0.0070(14)
C12 0.0255(14) 0.0359(15) 0.0231(14) -0.0069(11) 0.0030(11) -0.0010(12)
C13 0.0378(17) 0.0422(17) 0.0296(15) -0.0043(13) 0.0007(13) 0.0049(14)
C14 0.044(2) 0.071(2) 0.0318(17) -0.0054(16) -0.0024(15) 0.0246(18)
C15 0.053(2) 0.067(2) 0.044(2) 0.0157(17) 0.0078(17) -0.0157(18)
C16 0.0415(17) 0.0427(17) 0.0297(15) 0.0063(13) 0.0018(14) -0.0088(14)
C17 0.0326(16) 0.0492(18) 0.0253(15) -0.0033(13) 0.0053(12) 0.0007(13)
C18 0.0338(16) 0.0283(14) 0.0277(15) -0.0012(11) 0.0026(12) 0.0013(12)
C19 0.0277(15) 0.0252(13) 0.0232(13) -0.0006(10) -0.0022(11) 0.0006(11)
C20 0.0354(16) 0.0272(14) 0.0340(16) 0.0002(11) -0.0001(13) 0.0000(12)
C21 0.0482(19) 0.0259(15) 0.0384(17) 0.0058(12) 0.0001(14) -0.0060(14)
C22 0.0348(17) 0.0374(17) 0.052(2) -0.0121(14) 0.0162(15) -0.0093(13)
C23 0.057(2) 0.0454(19) 0.0340(18) -0.0007(14) 0.0087(15) -0.0028(16)
C24 0.0396(18) 0.0428(18) 0.0382(17) -0.0136(13) 0.0057(14) -0.0041(14)
C25 0.0380(17) 0.0277(15) 0.0476(19) -0.0066(13) 0.0000(14) 0.0008(13)
C26 0.0355(17) 0.0363(17) 0.058(2) 0.0031(15) 0.0002(15) 0.0103(14)
C27 0.0313(16) 0.0355(16) 0.0427(18) -0.0085(13) -0.0070(13) 0.0037(13)
C28 0.0312(17) 0.0471(19) 0.056(2) -0.0145(16) 0.0077(15) 0.0052(15)
C96 0.052(3) 0.039(3) 0.108(5) 0.000 0.021(3) 0.000
C97 0.044(2) 0.090(3) 0.051(2) -0.026(2) 0.0066(18) -0.011(2)
C98 0.038(2) 0.099(3) 0.049(2) 0.030(2) -0.0004(17) 0.003(2)
C99 0.047(3) 0.042(3) 0.097(5) 0.000 0.011(3) 0.000
N1 0.0270(12) 0.0181(11) 0.0305(12) -0.0027(9) 0.0046(10) -0.0033(9)
N2 0.0271(12) 0.0230(11) 0.0300(12) -0.0065(9) -0.0012(10) -0.0008(10)
N3 0.0253(12) 0.0233(11) 0.0278(12) 0.0007(9) 0.0018(9) 0.0029(9)
Si1 0.0294(4) 0.0258(4) 0.0304(4) -0.0047(3) 0.0073(3) -0.0039(3)
Si2 0.0262(4) 0.0240(4) 0.0327(4) -0.0078(3) 0.0028(3) -0.0015(3)
Si3 0.0249(4) 0.0240(4) 0.0333(4) -0.0038(3) -0.0007(3) 0.0026(3)
Si4 0.0228(4) 0.0257(4) 0.0360(4) -0.0091(3) 0.0041(3) 0.0000(3)
Rb1 0.02765(14) 0.03528(15) 0.03691(15) -0.00065(11) -0.00016(12) -0.00856(11)
Sn1 0.02222(9) 0.01819(9) 0.02664(9) -0.00162(7) 0.00253(8) 0.00013(7)

loop_
_atom_type_symbol
_atom_type_description
_atom_type_scat_dispersion_real
_atom_type_scat_dispersion_imag
_atom_type_scat_source
C C 0.0033 0.0016 'International Tables Vol C Tables 4.2.6.8 and 6.1.1.4'
D D 0.0000 0.0000 'International Tables Vol C Tables 4.2.6.8 and 6.1.1.4'
H H 0.0000 0.0000 'International Tables Vol C Tables 4.2.6.8 and 6.1.1.4'
N N 0.0061 0.0033 'International Tables Vol C Tables 4.2.6.8 and 6.1.1.4'
Si Si 0.0817 0.0704 'International Tables Vol C Tables 4.2.6.8 and 6.1.1.4'
Rb Rb -0.9393 2.9676 'International Tables Vol C Tables 4.2.6.8 and 6.1.1.4'
Sn Sn -0.6537 1.4246 'International Tables Vol C Tables 4.2.6.8 and 6.1.1.4'

loop_
_geom_angle_atom_site_label_1
_geom_angle_atom_site_label_2
_geom_angle_atom_site_label_3
_geom_angle
_geom_angle_site_symmetry_1
_geom_angle_site_symmetry_3
_geom_angle_publ_flag
C3 C2 C7 117.3(2) . . ?
C3 C2 C1 121.5(3) . . ?
C7 C2 C1 121.2(3) . . ?
C3 C2 Rb1 78.19(16) . 8_655 ?
C7 C2 Rb1 75.67(16) . 8_655 ?
C1 C2 Rb1 115.3(2) . 8_655 ?
C4 C3 C2 121.8(3) . . ?
C4 C3 Rb1 77.34(16) . 8_655 ?
C2 C3 Rb1 77.83(16) . 8_655 ?
C3 C4 C5 121.7(3) . . ?
C3 C4 Rb1 78.80(16) . 8_655 ?
C5 C4 Rb1 76.82(15) . 8_655 ?
C6 C5 N1 121.0(2) . . ?
C6 C5 C4 116.1(2) . . ?
N1 C5 C4 122.8(2) . . ?
C6 C5 Rb1 76.01(15) . 8_655 ?
N1 C5 Rb1 112.17(15) . 8_655 ?
C4 C5 Rb1 78.70(15) . 8_655 ?
C7 C6 C5 121.9(2) . . ?
C7 C6 Rb1 78.74(16) . 8_655 ?
C5 C6 Rb1 79.36(15) . 8_655 ?
C6 C7 C2 121.2(3) . . ?
C6 C7 Rb1 76.81(16) . 8_655 ?
C2 C7 Rb1 80.09(16) . 8_655 ?
C10 C9 C14 117.3(3) . . ?
C10 C9 C8 121.4(4) . . ?
C14 C9 C8 121.2(4) . . ?
C9 C10 C11 121.9(3) . . ?
C10 C11 C12 121.0(3) . . ?
C10 C11 Rb1 122.13(19) . . ?
C12 C11 Rb1 82.27(16) . . ?
C13 C12 C11 116.1(3) . . ?
C13 C12 N2 121.5(2) . . ?
C11 C12 N2 122.3(2) . . ?
C13 C12 Rb1 127.24(18) . . ?
C11 C12 Rb1 73.31(16) . . ?
N2 C12 Rb1 72.11(14) . . ?
C14 C13 C12 121.8(3) . . ?
C9 C14 C13 121.8(3) . . ?
C21 C16 C17 117.0(3) . . ?
C21 C16 C15 121.2(3) . . ?
C17 C16 C15 121.8(3) . . ?
C21 C16 Rb1 71.42(17) . . ?
C17 C16 Rb1 78.22(17) . . ?
C15 C16 Rb1 120.6(2) . . ?
C16 C17 C18 121.5(3) . . ?
C16 C17 Rb1 79.42(17) . . ?
C18 C17 Rb1 70.98(15) . . ?
C17 C18 C19 121.8(3) . . ?
C17 C18 Rb1 86.00(17) . . ?
C19 C18 Rb1 70.05(15) . . ?
N3 C19 C18 121.1(2) . . ?
N3 C19 C20 123.3(2) . . ?
C18 C19 C20 115.5(2) . . ?
N3 C19 Rb1 102.46(15) . . ?
C18 C19 Rb1 85.58(16) . . ?
C20 C19 Rb1 77.78(15) . . ?
C21 C20 C19 121.9(3) . . ?
C21 C20 Rb1 86.34(18) . . ?
C19 C20 Rb1 76.79(15) . . ?
C16 C21 C20 122.3(3) . . ?
C16 C21 Rb1 86.08(18) . . ?
C20 C21 Rb1 69.76(16) . . ?
C97 C96 C97 121.2(5) 3_655 . ?
C96 C97 C98 119.7(4) . . ?
C97 C98 C99 119.6(4) . . ?
C98 C99 C98 120.1(5) . 3_655 ?
C5 N1 Si1 122.71(17) . . ?
C5 N1 Sn1 112.64(16) . . ?
Si1 N1 Sn1 124.58(11) . . ?
C12 N2 Si2 120.72(17) . . ?
C12 N2 Sn1 113.11(16) . . ?
Si2 N2 Sn1 125.91(12) . . ?
C12 N2 Rb1 83.27(14) . . ?
Si2 N2 Rb1 106.30(9) . . ?
Sn1 N2 Rb1 84.08(7) . . ?
C19 N3 Si3 127.62(18) . . ?
C19 N3 Sn1 112.06(16) . . ?
Si3 N3 Sn1 120.16(11) . . ?
N1 Si1 C23 112.71(13) . . ?
N1 Si1 C22 110.30(12) . . ?
C23 Si1 C22 108.16(15) . . ?
N1 Si1 Si4 101.98(8) . . ?
C23 Si1 Si4 113.37(11) . . ?
C22 Si1 Si4 110.23(11) . . ?
N2 Si2 C24 110.58(13) . . ?
N2 Si2 C25 113.48(12) . . ?
C24 Si2 C25 106.85(14) . . ?
N2 Si2 Si4 103.71(8) . . ?
C24 Si2 Si4 111.80(10) . . ?
C25 Si2 Si4 110.52(10) . . ?
N2 Si2 Rb1 49.55(7) . . ?
C24 Si2 Rb1 126.57(10) . . ?
C25 Si2 Rb1 63.93(9) . . ?
Si4 Si2 Rb1 120.76(3) . . ?
N3 Si3 C27 110.58(12) . . ?
N3 Si3 C26 114.39(13) . . ?
C27 Si3 C26 104.21(14) . . ?
N3 Si3 Si4 104.76(8) . . ?
C27 Si3 Si4 112.54(10) . . ?
C26 Si3 Si4 110.58(11) . . ?
C28 Si4 Si2 115.68(10) . . ?
C28 Si4 Si1 114.04(11) . . ?
Si2 Si4 Si1 103.39(4) . . ?
C28 Si4 Si3 115.26(11) . . ?
Si2 Si4 Si3 103.96(4) . . ?
Si1 Si4 Si3 102.91(4) . . ?
C19 Rb1 C20 25.42(7) . . ?
C19 Rb1 N2 74.72(6) . . ?
C20 Rb1 N2 89.11(6) . . ?
C19 Rb1 C11 119.47(7) . . ?
C20 Rb1 C11 129.59(7) . . ?
N2 Rb1 C11 44.77(6) . . ?
C19 Rb1 C6 123.53(7) . 8_665 ?
C20 Rb1 C6 114.05(7) . 8_665 ?
N2 Rb1 C6 155.73(6) . 8_665 ?
C11 Rb1 C6 115.14(7) . 8_665 ?
C19 Rb1 C7 107.62(7) . 8_665 ?
C20 Rb1 C7 108.40(7) . 8_665 ?
N2 Rb1 C7 143.13(6) . 8_665 ?
C11 Rb1 C7 120.90(7) . 8_665 ?
C6 Rb1 C7 24.45(6) 8_665 8_665 ?
C19 Rb1 C5 148.16(7) . 8_665 ?
C20 Rb1 C5 135.10(7) . 8_665 ?
N2 Rb1 C5 135.19(6) . 8_665 ?
C11 Rb1 C5 91.35(7) . 8_665 ?
C6 Rb1 C5 24.63(6) 8_665 8_665 ?
C7 Rb1 C5 43.41(6) 8_665 8_665 ?
C19 Rb1 C4 152.53(7) . 8_665 ?
C20 Rb1 C4 156.16(7) . 8_665 ?
N2 Rb1 C4 113.87(6) . 8_665 ?
C11 Rb1 C4 74.15(7) . 8_665 ?
C6 Rb1 C4 42.37(7) 8_665 8_665 ?
C7 Rb1 C4 49.22(7) 8_665 8_665 ?
C5 Rb1 C4 24.47(6) 8_665 8_665 ?
C19 Rb1 C2 110.06(7) . 8_665 ?
C20 Rb1 C2 121.34(7) . 8_665 ?
N2 Rb1 C2 119.24(6) . 8_665 ?
C11 Rb1 C2 102.03(8) . 8_665 ?
C6 Rb1 C2 43.02(6) 8_665 8_665 ?
C7 Rb1 C2 24.25(7) 8_665 8_665 ?
C5 Rb1 C2 50.78(6) 8_665 8_665 ?
C4 Rb1 C2 42.53(7) 8_665 8_665 ?
C19 Rb1 C3 129.85(7) . 8_665 ?
C20 Rb1 C3 145.16(7) . 8_665 ?
N2 Rb1 C3 107.50(6) . 8_665 ?
C11 Rb1 C3 79.62(7) . 8_665 ?
C6 Rb1 C3 49.15(7) 8_665 8_665 ?
C7 Rb1 C3 41.97(7) 8_665 8_665 ?
C5 Rb1 C3 42.91(6) 8_665 8_665 ?
C4 Rb1 C3 23.86(6) 8_665 8_665 ?
C2 Rb1 C3 23.98(7) 8_665 8_665 ?
C19 Rb1 C12 97.39(6) . . ?
C20 Rb1 C12 113.71(7) . . ?
N2 Rb1 C12 24.62(6) . . ?
C11 Rb1 C12 24.42(7) . . ?
C6 Rb1 C12 131.52(7) 8_665 . ?
C7 Rb1 C12 126.30(7) 8_665 . ?
C5 Rb1 C12 110.88(6) 8_665 . ?
C4 Rb1 C12 89.31(6) 8_665 . ?
C2 Rb1 C12 102.61(7) 8_665 . ?
C3 Rb1 C12 85.70(7) 8_665 . ?
C19 Rb1 C18 24.38(6) . . ?
C20 Rb1 C18 42.14(7) . . ?
N2 Rb1 C18 87.73(6) . . ?
C11 Rb1 C18 129.53(7) . . ?
C6 Rb1 C18 104.34(6) 8_665 . ?
C7 Rb1 C18 84.79(7) 8_665 . ?
C5 Rb1 C18 127.80(6) 8_665 . ?
C4 Rb1 C18 128.27(7) 8_665 . ?
C2 Rb1 C18 85.74(7) 8_665 . ?
C3 Rb1 C18 106.61(7) 8_665 . ?
C12 Rb1 C18 105.11(6) . . ?
N1 Sn1 N3 97.82(8) . . ?
N1 Sn1 N2 99.81(8) . . ?
N3 Sn1 N2 93.46(8) . . ?
N1 Sn1 Rb1 157.04(5) . . ?
N3 Sn1 Rb1 74.26(6) . . ?
N2 Sn1 Rb1 60.07(6) . . ?
N1 Sn1 Rb1 78.13(6) . 8_655 ?
N3 Sn1 Rb1 134.79(6) . 8_655 ?
N2 Sn1 Rb1 131.73(6) . 8_655 ?
Rb1 Sn1 Rb1 122.898(5) . 8_655 ?

loop_
_geom_bond_atom_site_label_1
_geom_bond_atom_site_label_2
_geom_bond_distance
_geom_bond_site_symmetry_2
_geom_bond_publ_flag
C1 C2 1.512(4) . ?
C2 C3 1.390(4) . ?
C2 C7 1.394(4) . ?
C2 Rb1 3.344(3) 8_655 ?
C3 C4 1.381(4) . ?
C3 Rb1 3.349(3) 8_655 ?
C4 C5 1.407(3) . ?
C4 Rb1 3.331(3) 8_655 ?
C5 C6 1.402(4) . ?
C5 N1 1.403(3) . ?
C5 Rb1 3.307(2) 8_655 ?
C6 C7 1.388(3) . ?
C6 Rb1 3.265(3) 8_655 ?
C7 Rb1 3.289(3) 8_655 ?
C8 C9 1.526(4) . ?
C9 C10 1.376(5) . ?
C9 C14 1.379(5) . ?
C10 C11 1.396(4) . ?
C11 C12 1.406(4) . ?
C11 Rb1 3.259(3) . ?
C12 C13 1.398(4) . ?
C12 N2 1.414(3) . ?
C12 Rb1 3.371(3) . ?
C13 C14 1.383(4) . ?
C15 C16 1.517(4) . ?
C16 C21 1.379(4) . ?
C16 C17 1.391(4) . ?
C16 Rb1 3.595(3) . ?
C17 C18 1.404(4) . ?
C17 Rb1 3.580(3) . ?
C18 C19 1.405(4) . ?
C18 Rb1 3.393(3) . ?
C19 N3 1.397(3) . ?
C19 C20 1.410(4) . ?
C19 Rb1 3.199(3) . ?
C20 C21 1.387(4) . ?
C20 Rb1 3.211(3) . ?
C21 Rb1 3.416(3) . ?
C22 Si1 1.876(3) . ?
C23 Si1 1.873(3) . ?
C24 Si2 1.884(3) . ?
C25 Si2 1.884(3) . ?
C26 Si3 1.884(3) . ?
C27 Si3 1.871(3) . ?
C28 Si4 1.900(3) . ?
C96 C97 1.352(5) 3_655 ?
C96 C97 1.352(5) . ?
C97 C98 1.366(6) . ?
C98 C99 1.368(5) . ?
C99 C98 1.368(5) 3_655 ?
N1 Si1 1.733(2) . ?
N1 Sn1 2.139(2) . ?
N2 Si2 1.736(2) . ?
N2 Sn1 2.183(2) . ?
N2 Rb1 3.230(2) . ?
N3 Si3 1.738(2) . ?
N3 Sn1 2.179(2) . ?
Si1 Si4 2.3348(11) . ?
Si2 Si4 2.3338(10) . ?
Si2 Rb1 4.0743(8) . ?
Si3 Si4 2.3459(11) . ?
Rb1 C6 3.265(3) 8_665 ?
Rb1 C7 3.289(3) 8_665 ?
Rb1 C5 3.307(2) 8_665 ?
Rb1 C4 3.331(3) 8_665 ?
Rb1 C2 3.344(3) 8_665 ?
Rb1 C3 3.349(3) 8_665 ?
Sn1 Rb1 3.9080(3) 8_655 ?

loop_
_geom_torsion_atom_site_label_1
_geom_torsion_atom_site_label_2
_geom_torsion_atom_site_label_3
_geom_torsion_atom_site_label_4
_geom_torsion
_geom_torsion_site_symmetry_1
_geom_torsion_site_symmetry_2
_geom_torsion_site_symmetry_3
_geom_torsion_site_symmetry_4
_geom_torsion_publ_flag
C7 C2 C3 C4 -0.3(4) . . . . ?
C1 C2 C3 C4 179.2(3) . . . . ?
Rb1 C2 C3 C4 66.6(3) 8_655 . . . ?
C7 C2 C3 Rb1 -66.9(2) . . . 8_655 ?
C1 C2 C3 Rb1 112.6(3) . . . 8_655 ?
C2 C3 C4 C5 -0.1(4) . . . . ?
Rb1 C3 C4 C5 66.7(2) 8_655 . . . ?
C2 C3 C4 Rb1 -66.8(3) . . . 8_655 ?
C3 C4 C5 C6 0.4(4) . . . . ?
Rb1 C4 C5 C6 68.1(2) 8_655 . . . ?
C3 C4 C5 N1 -176.9(2) . . . . ?
Rb1 C4 C5 N1 -109.2(2) 8_655 . . . ?
C3 C4 C5 Rb1 -67.7(2) . . . 8_655 ?
N1 C5 C6 C7 177.2(2) . . . . ?
C4 C5 C6 C7 -0.2(4) . . . . ?
Rb1 C5 C6 C7 69.5(2) 8_655 . . . ?
N1 C5 C6 Rb1 107.7(2) . . . 8_655 ?
C4 C5 C6 Rb1 -69.7(2) . . . 8_655 ?
C5 C6 C7 C2 -0.2(4) . . . . ?
Rb1 C6 C7 C2 69.6(3) 8_655 . . . ?
C5 C6 C7 Rb1 -69.8(2) . . . 8_655 ?
C3 C2 C7 C6 0.5(4) . . . . ?
C1 C2 C7 C6 -179.0(3) . . . . ?
Rb1 C2 C7 C6 -67.9(2) 8_655 . . . ?
C3 C2 C7 Rb1 68.3(2) . . . 8_655 ?
C1 C2 C7 Rb1 -111.2(3) . . . 8_655 ?
C14 C9 C10 C11 -1.3(5) . . . . ?
C8 C9 C10 C11 180.0(3) . . . . ?
C9 C10 C11 C12 0.3(4) . . . . ?
C9 C10 C11 Rb1 -100.7(3) . . . . ?
C10 C11 C12 C13 0.8(4) . . . . ?
Rb1 C11 C12 C13 123.8(2) . . . . ?
C10 C11 C12 N2 -178.3(2) . . . . ?
Rb1 C11 C12 N2 -55.3(2) . . . . ?
C10 C11 C12 Rb1 -123.0(3) . . . . ?
C11 C12 C13 C14 -1.0(4) . . . . ?
N2 C12 C13 C14 178.1(3) . . . . ?
Rb1 C12 C13 C14 87.3(3) . . . . ?
C10 C9 C14 C13 1.1(5) . . . . ?
C8 C9 C14 C13 179.8(3) . . . . ?
C12 C13 C14 C9 0.1(5) . . . . ?
C21 C16 C17 C18 -2.1(4) . . . . ?
C15 C16 C17 C18 178.7(3) . . . . ?
Rb1 C16 C17 C18 59.8(3) . . . . ?
C21 C16 C17 Rb1 -61.9(3) . . . . ?
C15 C16 C17 Rb1 118.9(3) . . . . ?
C16 C17 C18 C19 -0.4(4) . . . . ?
Rb1 C17 C18 C19 63.5(2) . . . . ?
C16 C17 C18 Rb1 -64.0(3) . . . . ?
C17 C18 C19 N3 -173.7(2) . . . . ?
Rb1 C18 C19 N3 -101.9(2) . . . . ?
C17 C18 C19 C20 2.4(4) . . . . ?
Rb1 C18 C19 C20 74.2(2) . . . . ?
C17 C18 C19 Rb1 -71.8(3) . . . . ?
N3 C19 C20 C21 174.1(3) . . . . ?
C18 C19 C20 C21 -1.9(4) . . . . ?
Rb1 C19 C20 C21 77.1(3) . . . . ?
N3 C19 C20 Rb1 97.0(2) . . . . ?
C18 C19 C20 Rb1 -79.0(2) . . . . ?
C17 C16 C21 C20 2.6(5) . . . . ?
C15 C16 C21 C20 -178.1(3) . . . . ?
Rb1 C16 C21 C20 -63.0(3) . . . . ?
C17 C16 C21 Rb1 65.6(3) . . . . ?
C15 C16 C21 Rb1 -115.1(3) . . . . ?
C19 C20 C21 C16 -0.6(5) . . . . ?
Rb1 C20 C21 C16 71.4(3) . . . . ?
C19 C20 C21 Rb1 -72.0(2) . . . . ?
C97 C96 C97 C98 -0.2(3) 3_655 . . . ?
C96 C97 C98 C99 0.3(5) . . . . ?
C97 C98 C99 C98 -0.2(2) . . . 3_655 ?
C6 C5 N1 Si1 129.9(2) . . . . ?
C4 C5 N1 Si1 -52.9(3) . . . . ?
Rb1 C5 N1 Si1 -143.52(13) 8_655 . . . ?
C6 C5 N1 Sn1 -53.0(3) . . . . ?
C4 C5 N1 Sn1 124.2(2) . . . . ?
Rb1 C5 N1 Sn1 33.55(19) 8_655 . . . ?
C13 C12 N2 Si2 131.8(2) . . . . ?
C11 C12 N2 Si2 -49.2(3) . . . . ?
Rb1 C12 N2 Si2 -104.99(16) . . . . ?
C13 C12 N2 Sn1 -42.6(3) . . . . ?
C11 C12 N2 Sn1 136.4(2) . . . . ?
Rb1 C12 N2 Sn1 80.60(11) . . . . ?
C13 C12 N2 Rb1 -123.2(2) . . . . ?
C11 C12 N2 Rb1 55.8(2) . . . . ?
C18 C19 N3 Si3 -139.7(2) . . . . ?
C20 C19 N3 Si3 44.5(4) . . . . ?
Rb1 C19 N3 Si3 127.91(16) . . . . ?
C18 C19 N3 Sn1 44.9(3) . . . . ?
C20 C19 N3 Sn1 -130.9(2) . . . . ?
Rb1 C19 N3 Sn1 -47.47(15) . . . . ?
C5 N1 Si1 C23 92.3(2) . . . . ?
Sn1 N1 Si1 C23 -84.40(17) . . . . ?
C5 N1 Si1 C22 -28.7(3) . . . . ?
Sn1 N1 Si1 C22 154.59(15) . . . . ?
C5 N1 Si1 Si4 -145.78(19) . . . . ?
Sn1 N1 Si1 Si4 37.50(14) . . . . ?
C12 N2 Si2 C24 -29.3(2) . . . . ?
Sn1 N2 Si2 C24 144.39(14) . . . . ?
Rb1 N2 Si2 C24 -121.07(12) . . . . ?
C12 N2 Si2 C25 90.8(2) . . . . ?
Sn1 N2 Si2 C25 -95.57(16) . . . . ?
Rb1 N2 Si2 C25 -1.03(14) . . . . ?
C12 N2 Si2 Si4 -149.25(18) . . . . ?
Sn1 N2 Si2 Si4 24.40(15) . . . . ?
Rb1 N2 Si2 Si4 118.93(6) . . . . ?
C12 N2 Si2 Rb1 91.8(2) . . . . ?
Sn1 N2 Si2 Rb1 -94.54(14) . . . . ?
C19 N3 Si3 C27 101.3(2) . . . . ?
Sn1 N3 Si3 C27 -83.65(16) . . . . ?
C19 N3 Si3 C26 -16.0(3) . . . . ?
Sn1 N3 Si3 C26 159.08(14) . . . . ?
C19 N3 Si3 Si4 -137.2(2) . . . . ?
Sn1 N3 Si3 Si4 37.84(13) . . . . ?
N2 Si2 Si4 C28 167.29(14) . . . . ?
C24 Si2 Si4 C28 48.13(17) . . . . ?
C25 Si2 Si4 C28 -70.76(16) . . . . ?
Rb1 Si2 Si4 C28 -141.90(12) . . . . ?
N2 Si2 Si4 Si1 41.91(9) . . . . ?
C24 Si2 Si4 Si1 -77.26(11) . . . . ?
C25 Si2 Si4 Si1 163.86(10) . . . . ?
Rb1 Si2 Si4 Si1 92.71(4) . . . . ?
N2 Si2 Si4 Si3 -65.30(9) . . . . ?
C24 Si2 Si4 Si3 175.53(11) . . . . ?
C25 Si2 Si4 Si3 56.65(11) . . . . ?
Rb1 Si2 Si4 Si3 -14.50(5) . . . . ?
N1 Si1 Si4 C28 159.50(14) . . . . ?
C23 Si1 Si4 C28 -79.05(17) . . . . ?
C22 Si1 Si4 C28 42.36(16) . . . . ?
N1 Si1 Si4 Si2 -74.06(9) . . . . ?
C23 Si1 Si4 Si2 47.38(12) . . . . ?
C22 Si1 Si4 Si2 168.79(11) . . . . ?
N1 Si1 Si4 Si3 33.93(9) . . . . ?
C23 Si1 Si4 Si3 155.38(12) . . . . ?
C22 Si1 Si4 Si3 -83.21(11) . . . . ?
N3 Si3 Si4 C28 161.75(13) . . . . ?
C27 Si3 Si4 C28 -78.05(15) . . . . ?
C26 Si3 Si4 C28 38.04(16) . . . . ?
N3 Si3 Si4 Si2 34.09(8) . . . . ?
C27 Si3 Si4 Si2 154.29(10) . . . . ?
C26 Si3 Si4 Si2 -89.62(11) . . . . ?
N3 Si3 Si4 Si1 -73.47(8) . . . . ?
C27 Si3 Si4 Si1 46.72(11) . . . . ?
C26 Si3 Si4 Si1 162.81(11) . . . . ?
N3 C19 Rb1 C20 -121.8(2) . . . . ?
C18 C19 Rb1 C20 117.3(2) . . . . ?
N3 C19 Rb1 N2 0.68(14) . . . . ?
C18 C19 Rb1 N2 -120.22(16) . . . . ?
C20 C19 Rb1 N2 122.50(16) . . . . ?
N3 C19 Rb1 C11 -0.72(18) . . . . ?
C18 C19 Rb1 C11 -121.63(16) . . . . ?
C20 C19 Rb1 C11 121.10(16) . . . . ?
N3 C19 Rb1 C6 162.97(14) . . . 8_665 ?
C18 C19 Rb1 C6 42.07(18) . . . 8_665 ?
C20 C19 Rb1 C6 -75.20(17) . . . 8_665 ?
N3 C19 Rb1 C7 142.25(15) . . . 8_665 ?
C18 C19 Rb1 C7 21.35(17) . . . 8_665 ?
C20 C19 Rb1 C7 -95.92(16) . . . 8_665 ?
N3 C19 Rb1 C5 163.27(13) . . . 8_665 ?
C18 C19 Rb1 C5 42.4(2) . . . 8_665 ?
C20 C19 Rb1 C5 -74.9(2) . . . 8_665 ?
N3 C19 Rb1 C4 113.26(18) . . . 8_665 ?
C18 C19 Rb1 C4 -7.6(2) . . . 8_665 ?
C20 C19 Rb1 C4 -124.91(18) . . . 8_665 ?
N3 C19 Rb1 C2 116.74(15) . . . 8_665 ?
C18 C19 Rb1 C2 -4.16(17) . . . 8_665 ?
C20 C19 Rb1 C2 -121.44(16) . . . 8_665 ?
N3 C19 Rb1 C3 100.93(16) . . . 8_665 ?
C18 C19 Rb1 C3 -19.97(19) . . . 8_665 ?
C20 C19 Rb1 C3 -137.24(15) . . . 8_665 ?
N3 C19 Rb1 C12 10.37(16) . . . . ?
C18 C19 Rb1 C12 -110.53(16) . . . . ?
C20 C19 Rb1 C12 132.20(16) . . . . ?
N3 C19 Rb1 C18 120.9(2) . . . . ?
C20 C19 Rb1 C18 -117.3(2) . . . . ?
C21 C20 Rb1 C19 -124.0(3) . . . . ?
C21 C20 Rb1 N2 -178.46(17) . . . . ?
C19 C20 Rb1 N2 -54.45(16) . . . . ?
C21 C20 Rb1 C11 160.65(16) . . . . ?
C19 C20 Rb1 C11 -75.34(18) . . . . ?
C21 C20 Rb1 C6 -5.96(19) . . . 8_665 ?
C19 C20 Rb1 C6 118.05(16) . . . 8_665 ?
C21 C20 Rb1 C7 -31.53(18) . . . 8_665 ?
C19 C20 Rb1 C7 92.48(16) . . . 8_665 ?
C21 C20 Rb1 C5 9.8(2) . . . 8_665 ?
C19 C20 Rb1 C5 133.82(15) . . . 8_665 ?
C21 C20 Rb1 C4 -13.4(3) . . . 8_665 ?
C19 C20 Rb1 C4 110.6(2) . . . 8_665 ?
C21 C20 Rb1 C2 -54.23(19) . . . 8_665 ?
C19 C20 Rb1 C2 69.78(17) . . . 8_665 ?
C21 C20 Rb1 C3 -58.2(2) . . . 8_665 ?
C19 C20 Rb1 C3 65.8(2) . . . 8_665 ?
C21 C20 Rb1 C12 -177.37(16) . . . . ?
C19 C20 Rb1 C12 -53.36(17) . . . . ?
C21 C20 Rb1 C18 -90.86(19) . . . . ?
C19 C20 Rb1 C18 33.15(15) . . . . ?
C12 N2 Rb1 C19 156.37(15) . . . . ?
Si2 N2 Rb1 C19 -83.54(10) . . . . ?
Sn1 N2 Rb1 C19 42.20(7) . . . . ?
C12 N2 Rb1 C20 177.60(14) . . . . ?
Si2 N2 Rb1 C20 -62.31(10) . . . . ?
Sn1 N2 Rb1 C20 63.42(7) . . . . ?
C12 N2 Rb1 C11 -25.36(14) . . . . ?
Si2 N2 Rb1 C11 94.73(12) . . . . ?
Sn1 N2 Rb1 C11 -139.54(12) . . . . ?
C12 N2 Rb1 C6 14.5(2) . . . 8_665 ?
Si2 N2 Rb1 C6 134.55(13) . . . 8_665 ?
Sn1 N2 Rb1 C6 -99.72(14) . . . 8_665 ?
C12 N2 Rb1 C7 57.25(18) . . . 8_665 ?
Si2 N2 Rb1 C7 177.34(9) . . . 8_665 ?
Sn1 N2 Rb1 C7 -56.93(12) . . . 8_665 ?
C12 N2 Rb1 C5 -10.68(17) . . . 8_665 ?
Si2 N2 Rb1 C5 109.41(10) . . . 8_665 ?
Sn1 N2 Rb1 C5 -124.86(7) . . . 8_665 ?
C12 N2 Rb1 C4 4.13(15) . . . 8_665 ?
Si2 N2 Rb1 C4 124.22(9) . . . 8_665 ?
Sn1 N2 Rb1 C4 -110.04(7) . . . 8_665 ?
C12 N2 Rb1 C2 51.62(15) . . . 8_665 ?
Si2 N2 Rb1 C2 171.71(9) . . . 8_665 ?
Sn1 N2 Rb1 C2 -62.55(9) . . . 8_665 ?
C12 N2 Rb1 C3 28.76(15) . . . 8_665 ?
Si2 N2 Rb1 C3 148.85(9) . . . 8_665 ?
Sn1 N2 Rb1 C3 -85.42(8) . . . 8_665 ?
Si2 N2 Rb1 C12 120.09(18) . . . . ?
Sn1 N2 Rb1 C12 -114.18(15) . . . . ?
C12 N2 Rb1 C18 135.46(14) . . . . ?
Si2 N2 Rb1 C18 -104.45(10) . . . . ?
Sn1 N2 Rb1 C18 21.28(7) . . . . ?
C10 C11 Rb1 C19 149.4(2) . . . . ?
C12 C11 Rb1 C19 27.50(19) . . . . ?
C10 C11 Rb1 C20 177.9(2) . . . . ?
C12 C11 Rb1 C20 56.0(2) . . . . ?
C10 C11 Rb1 N2 147.5(3) . . . . ?
C12 C11 Rb1 N2 25.58(14) . . . . ?
C10 C11 Rb1 C6 -15.6(3) . . . 8_665 ?
C12 C11 Rb1 C6 -137.52(15) . . . 8_665 ?
C10 C11 Rb1 C7 11.4(3) . . . 8_665 ?
C12 C11 Rb1 C7 -110.52(16) . . . 8_665 ?
C10 C11 Rb1 C5 -22.2(3) . . . 8_665 ?
C12 C11 Rb1 C5 -144.13(16) . . . 8_665 ?
C10 C11 Rb1 C4 -4.6(2) . . . 8_665 ?
C12 C11 Rb1 C4 -126.52(17) . . . 8_665 ?
C10 C11 Rb1 C2 27.8(3) . . . 8_665 ?
C12 C11 Rb1 C2 -94.05(17) . . . 8_665 ?
C10 C11 Rb1 C3 19.2(3) . . . 8_665 ?
C12 C11 Rb1 C3 -102.65(17) . . . 8_665 ?
C10 C11 Rb1 C12 121.9(3) . . . . ?
C10 C11 Rb1 C18 122.3(2) . . . . ?
C12 C11 Rb1 C18 0.4(2) . . . . ?
C13 C12 Rb1 C19 93.5(2) . . . . ?
C11 C12 Rb1 C19 -156.09(17) . . . . ?
N2 C12 Rb1 C19 -22.95(14) . . . . ?
C13 C12 Rb1 C20 113.8(2) . . . . ?
C11 C12 Rb1 C20 -135.76(16) . . . . ?
N2 C12 Rb1 C20 -2.62(16) . . . . ?
C13 C12 Rb1 N2 116.4(3) . . . . ?
C11 C12 Rb1 N2 -133.1(2) . . . . ?
C13 C12 Rb1 C11 -110.4(3) . . . . ?
N2 C12 Rb1 C11 133.1(2) . . . . ?
C13 C12 Rb1 C6 -55.7(3) . . . 8_665 ?
C11 C12 Rb1 C6 54.74(19) . . . 8_665 ?
N2 C12 Rb1 C6 -172.12(12) . . . 8_665 ?
C13 C12 Rb1 C7 -24.8(3) . . . 8_665 ?
C11 C12 Rb1 C7 85.62(18) . . . 8_665 ?
N2 C12 Rb1 C7 -141.24(13) . . . 8_665 ?
C13 C12 Rb1 C5 -71.6(2) . . . 8_665 ?
C11 C12 Rb1 C5 38.82(18) . . . 8_665 ?
N2 C12 Rb1 C5 171.96(13) . . . 8_665 ?
C13 C12 Rb1 C4 -59.8(2) . . . 8_665 ?
C11 C12 Rb1 C4 50.64(17) . . . 8_665 ?
N2 C12 Rb1 C4 -176.22(14) . . . 8_665 ?
C13 C12 Rb1 C2 -19.1(2) . . . 8_665 ?
C11 C12 Rb1 C2 91.36(17) . . . 8_665 ?
N2 C12 Rb1 C2 -135.50(13) . . . 8_665 ?
C13 C12 Rb1 C3 -36.2(2) . . . 8_665 ?
C11 C12 Rb1 C3 74.25(17) . . . 8_665 ?
N2 C12 Rb1 C3 -152.61(14) . . . 8_665 ?
C13 C12 Rb1 C18 69.9(2) . . . . ?
C11 C12 Rb1 C18 -179.69(16) . . . . ?
N2 C12 Rb1 C18 -46.55(14) . . . . ?
C17 C18 Rb1 C19 125.9(3) . . . . ?
C17 C18 Rb1 C20 91.29(19) . . . . ?
C19 C18 Rb1 C20 -34.65(15) . . . . ?
C17 C18 Rb1 N2 -177.53(17) . . . . ?
C19 C18 Rb1 N2 56.53(16) . . . . ?
C17 C18 Rb1 C11 -160.07(16) . . . . ?
C19 C18 Rb1 C11 73.99(18) . . . . ?
C17 C18 Rb1 C6 -18.86(18) . . . 8_665 ?
C19 C18 Rb1 C6 -144.80(15) . . . 8_665 ?
C17 C18 Rb1 C7 -33.67(17) . . . 8_665 ?
C19 C18 Rb1 C7 -159.61(16) . . . 8_665 ?
C17 C18 Rb1 C5 -27.3(2) . . . 8_665 ?
C19 C18 Rb1 C5 -153.26(14) . . . 8_665 ?
C17 C18 Rb1 C4 -58.54(19) . . . 8_665 ?
C19 C18 Rb1 C4 175.52(14) . . . 8_665 ?
C17 C18 Rb1 C2 -57.98(17) . . . 8_665 ?
C19 C18 Rb1 C2 176.08(16) . . . 8_665 ?
C17 C18 Rb1 C3 -69.94(18) . . . 8_665 ?
C19 C18 Rb1 C3 164.12(15) . . . 8_665 ?
C17 C18 Rb1 C12 -159.91(17) . . . . ?
C19 C18 Rb1 C12 74.15(16) . . . . ?
C5 N1 Sn1 N3 107.98(18) . . . . ?
Si1 N1 Sn1 N3 -75.01(15) . . . . ?
C5 N1 Sn1 N2 -157.11(17) . . . . ?
Si1 N1 Sn1 N2 19.90(15) . . . . ?
C5 N1 Sn1 Rb1 175.79(12) . . . . ?
Si1 N1 Sn1 Rb1 -7.2(3) . . . . ?
C5 N1 Sn1 Rb1 -26.27(16) . . . 8_655 ?
Si1 N1 Sn1 Rb1 150.74(14) . . . 8_655 ?
C19 N3 Sn1 N1 -161.88(17) . . . . ?
Si3 N3 Sn1 N1 22.35(13) . . . . ?
C19 N3 Sn1 N2 97.72(17) . . . . ?
Si3 N3 Sn1 N2 -78.05(13) . . . . ?
C19 N3 Sn1 Rb1 40.16(15) . . . . ?
Si3 N3 Sn1 Rb1 -135.61(13) . . . . ?
C19 N3 Sn1 Rb1 -80.86(18) . . . 8_655 ?
Si3 N3 Sn1 Rb1 103.36(12) . . . 8_655 ?
C12 N2 Sn1 N1 111.76(18) . . . . ?
Si2 N2 Sn1 N1 -62.30(15) . . . . ?
Rb1 N2 Sn1 N1 -168.17(6) . . . . ?
C12 N2 Sn1 N3 -149.69(18) . . . . ?
Si2 N2 Sn1 N3 36.25(15) . . . . ?
Rb1 N2 Sn1 N3 -69.62(7) . . . . ?
C12 N2 Sn1 Rb1 -80.07(17) . . . . ?
Si2 N2 Sn1 Rb1 105.87(14) . . . . ?
C12 N2 Sn1 Rb1 29.0(2) . . . 8_655 ?
Si2 N2 Sn1 Rb1 -145.09(10) . . . 8_655 ?
Rb1 N2 Sn1 Rb1 109.04(5) . . . 8_655 ?
C19 Rb1 Sn1 N1 -92.06(16) . . . . ?
C20 Rb1 Sn1 N1 -80.38(16) . . . . ?
N2 Rb1 Sn1 N1 31.19(17) . . . . ?
C11 Rb1 Sn1 N1 59.46(16) . . . . ?
C6 Rb1 Sn1 N1 170.89(17) 8_665 . . . ?
C7 Rb1 Sn1 N1 176.78(16) 8_665 . . . ?
C5 Rb1 Sn1 N1 129.95(17) 8_665 . . . ?
C4 Rb1 Sn1 N1 120.06(16) 8_665 . . . ?
C2 Rb1 Sn1 N1 159.52(16) 8_665 . . . ?
C3 Rb1 Sn1 N1 135.24(16) 8_665 . . . ?
C12 Rb1 Sn1 N1 60.73(16) . . . . ?
C18 Rb1 Sn1 N1 -122.43(16) . . . . ?
C19 Rb1 Sn1 N3 -19.69(8) . . . . ?
C20 Rb1 Sn1 N3 -8.00(8) . . . . ?
N2 Rb1 Sn1 N3 103.57(9) . . . . ?
C11 Rb1 Sn1 N3 131.83(8) . . . . ?
C6 Rb1 Sn1 N3 -116.74(9) 8_665 . . . ?
C7 Rb1 Sn1 N3 -110.85(8) 8_665 . . . ?
C5 Rb1 Sn1 N3 -157.68(10) 8_665 . . . ?
C4 Rb1 Sn1 N3 -167.57(8) 8_665 . . . ?
C2 Rb1 Sn1 N3 -128.11(8) 8_665 . . . ?
C3 Rb1 Sn1 N3 -152.39(8) 8_665 . . . ?
C12 Rb1 Sn1 N3 133.11(8) . . . . ?
C18 Rb1 Sn1 N3 -50.06(8) . . . . ?
C19 Rb1 Sn1 N2 -123.25(9) . . . . ?
C20 Rb1 Sn1 N2 -111.57(8) . . . . ?
C11 Rb1 Sn1 N2 28.26(9) . . . . ?
C6 Rb1 Sn1 N2 139.70(10) 8_665 . . . ?
C7 Rb1 Sn1 N2 145.59(9) 8_665 . . . ?
C5 Rb1 Sn1 N2 98.76(10) 8_665 . . . ?
C4 Rb1 Sn1 N2 88.87(9) 8_665 . . . ?
C2 Rb1 Sn1 N2 128.32(9) 8_665 . . . ?
C3 Rb1 Sn1 N2 104.05(8) 8_665 . . . ?
C12 Rb1 Sn1 N2 29.54(9) . . . . ?
C18 Rb1 Sn1 N2 -153.62(9) . . . . ?
C19 Rb1 Sn1 Rb1 113.90(6) . . . 8_655 ?
C20 Rb1 Sn1 Rb1 125.59(5) . . . 8_655 ?
N2 Rb1 Sn1 Rb1 -122.84(7) . . . 8_655 ?
C11 Rb1 Sn1 Rb1 -94.58(6) . . . 8_655 ?
C6 Rb1 Sn1 Rb1 16.85(8) 8_665 . . 8_655 ?
C7 Rb1 Sn1 Rb1 22.74(6) 8_665 . . 8_655 ?
C5 Rb1 Sn1 Rb1 -24.09(8) 8_665 . . 8_655 ?
C4 Rb1 Sn1 Rb1 -33.97(6) 8_665 . . 8_655 ?
C2 Rb1 Sn1 Rb1 5.48(6) 8_665 . . 8_655 ?
C3 Rb1 Sn1 Rb1 -18.80(5) 8_665 . . 8_655 ?
C12 Rb1 Sn1 Rb1 -93.30(6) . . . 8_655 ?
C18 Rb1 Sn1 Rb1 83.53(6) . . . 8_655 ?
